data_4311638
loop_
_publ_author_name
'Takayoshi Suzuki'
'Yoko Hirai'
'Hideaki Monjushiro'
'Sumio Kaizaki'

_publ_section_title
;
 Cobalt(III) Complexes of Monodentate N(9)-Bound Adeninate (ade-),
 [Co(ade-\kN9)Cl(en)2]+ (en = 1,2-Diaminoethane): Syntheses, Crystal
 Structures, and Protonation Behaviors of the Geometrical Isomers
;
_journal_name_full 'Inorganic Chemistry'
_journal_page_first 6435
_journal_page_last 6444
_journal_paper_doi 10.1021/ic035336z
_journal_volume 43
_journal_year 2004
_chemical_formula_moiety 'C9 H21 Cl Co N9 2+, 2(Cl 1-), 0.5(H2 O)'
_chemical_formula_sum 'C9 H22 Cl3 Co N9 O0.5'
_chemical_formula_weight 429.64
_chemical_name_systematic
; 
cis-Chloro(7H-adenine-\kN^9^)bis(ethane-1,2-diamine)cobalt(III) 
Chloride hemihydrate
;
_space_group_IT_number 2
_symmetry_cell_setting triclinic
_symmetry_space_group_name_Hall '-P 1'
_symmetry_space_group_name_H-M 'P -1'
_atom_sites_solution_hydrogens difmap
_atom_sites_solution_primary direct
_atom_sites_solution_secondary difmap
_audit_creation_method SHELXL-97
_cell_angle_alpha 90.847(15)
_cell_angle_beta 95.685(15)
_cell_angle_gamma 96.589(14)
_cell_formula_units_Z 4
_cell_length_a 10.4934(19)
_cell_length_b 12.522(2)
_cell_length_c 13.242(2)
_cell_measurement_reflns_used 25
_cell_measurement_temperature 296(2)
_cell_measurement_theta_max 15.0
_cell_measurement_theta_min 14.9
_cell_volume 1719.4(5)
_computing_cell_refinement 'MSC/AFC Diffractometer Control'
_computing_data_collection 'MSC/AFC Diffractometer Control'
_computing_data_reduction 'teXsan ver. 1.11'
_computing_molecular_graphics ORTEP
_computing_publication_material SHELXL-97
_computing_structure_refinement SHELXL-97
_computing_structure_solution SHELXS-97
_diffrn_ambient_temperature 296(2)
_diffrn_measured_fraction_theta_full 1.000
_diffrn_measured_fraction_theta_max 1.000
_diffrn_measurement_device_type 'Rigaku AFC7R'
_diffrn_measurement_method \w-2\q
_diffrn_radiation_monochromator graphite
_diffrn_radiation_source 'rotating anode'
_diffrn_radiation_type 'Mo K\a'
_diffrn_radiation_wavelength 0.71069
_diffrn_reflns_av_R_equivalents 0.0238
_diffrn_reflns_av_sigmaI/netI 0.0610
_diffrn_reflns_limit_h_max 14
_diffrn_reflns_limit_h_min -14
_diffrn_reflns_limit_k_max 17
_diffrn_reflns_limit_k_min 0
_diffrn_reflns_limit_l_max 18
_diffrn_reflns_limit_l_min -18
_diffrn_reflns_number 10481
_diffrn_reflns_theta_full 30.00
_diffrn_reflns_theta_max 30.00
_diffrn_reflns_theta_min 2.22
_diffrn_standards_decay_% 7.57
_diffrn_standards_interval_time 150
_diffrn_standards_number 3
_exptl_absorpt_coefficient_mu 1.478
_exptl_absorpt_correction_T_max 1.000
_exptl_absorpt_correction_T_min 0.863
_exptl_absorpt_correction_type psi-scan
_exptl_absorpt_process_details '(North, Phillips & Mathews, 1968)'
_exptl_crystal_colour red
_exptl_crystal_density_diffrn 1.660
_exptl_crystal_density_method 'not measured'
_exptl_crystal_description prism
_exptl_crystal_F_000 884
_exptl_crystal_size_max 0.50
_exptl_crystal_size_mid 0.50
_exptl_crystal_size_min 0.20
_refine_diff_density_max 1.901
_refine_diff_density_min -0.536
_refine_diff_density_rms 0.093
_refine_ls_extinction_method none
_refine_ls_goodness_of_fit_ref 1.057
_refine_ls_hydrogen_treatment constr
_refine_ls_matrix_type full
_refine_ls_number_parameters 406
_refine_ls_number_reflns 10056
_refine_ls_number_restraints 0
_refine_ls_restrained_S_all 1.057
_refine_ls_R_factor_all 0.0988
_refine_ls_R_factor_gt 0.0411
_refine_ls_shift/su_max 0.001
_refine_ls_shift/su_mean 0.000
_refine_ls_structure_factor_coef Fsqd
_refine_ls_weighting_details 'calc w=1/[\s^2^(Fo^2^)+(0.0610P)^2^+0.5203P] where P=(Fo^2^+2Fc^2^)/3'
_refine_ls_weighting_scheme calc
_refine_ls_wR_factor_gt 0.1156
_refine_ls_wR_factor_ref 0.1325
_reflns_number_gt 6272
_reflns_number_total 10056
_reflns_threshold_expression >2sigma(I)
_cod_data_source_file ic035336zsi20040226_120107_2.cif
_cod_data_source_block cis-2
_cod_original_cell_volume 1719.3(5)
_cod_original_formula_sum 'C9 H22 Cl3 Co N9 O0.50'
_cod_database_code 4311638

loop_
_symmetry_equiv_pos_as_xyz
'x, y, z'
'-x, -y, -z'

loop_
_atom_site_label
_atom_site_type_symbol
_atom_site_fract_x
_atom_site_fract_y
_atom_site_fract_z
_atom_site_U_iso_or_equiv
_atom_site_adp_type
_atom_site_occupancy
_atom_site_symmetry_multiplicity
_atom_site_calc_flag
_atom_site_refinement_flags
_atom_site_disorder_assembly
_atom_site_disorder_group
Co1 Co 0.69828(4) 0.28311(3) 0.50615(3) 0.02505(10) Uani 1 1 d . . .
Co2 Co 0.78531(4) 0.69770(3) -0.00643(3) 0.02583(10) Uani 1 1 d . . .
Cl1 Cl 0.56252(8) 0.13068(6) 0.48674(7) 0.03628(18) Uani 1 1 d . . .
Cl2 Cl 0.65345(9) 0.22858(8) 0.14167(7) 0.0463(2) Uani 1 1 d . . .
Cl3 Cl 0.34136(10) 0.39287(8) 0.38147(8) 0.0481(2) Uani 1 1 d . . .
Cl21 Cl 0.67945(8) 0.66929(7) 0.13383(6) 0.03547(17) Uani 1 1 d . . .
Cl22 Cl 0.01754(10) 0.50960(8) 0.18846(8) 0.0470(2) Uani 1 1 d . . .
Cl23 Cl 0.05098(9) 0.93868(8) 0.22812(8) 0.0477(2) Uani 1 1 d . . .
O1 O 0.6716(3) 0.9354(2) 0.2813(2) 0.0505(7) Uani 1 1 d . . .
N1 N 1.2016(3) 0.1783(3) 0.5655(2) 0.0402(7) Uani 1 1 d . . .
N3 N 1.0154(3) 0.2703(2) 0.5809(2) 0.0358(6) Uani 1 1 d . . .
N6 N 1.2128(3) 0.0497(3) 0.4400(3) 0.0463(8) Uani 1 1 d . . .
H6A H 1.2886 0.0399 0.4664 0.055 Uiso 1 1 calc R . .
H6B H 1.1787 0.0132 0.3865 0.055 Uiso 1 1 calc R . .
N7 N 0.9323(3) 0.0953(2) 0.3688(2) 0.0336(6) Uani 1 1 d . . .
H7 H 0.9444 0.0486 0.3235 0.040 Uiso 1 1 calc R . .
N9 N 0.8353(2) 0.2103(2) 0.4546(2) 0.0283(5) Uani 1 1 d . . .
N11 N 0.8151(3) 0.4172(2) 0.5170(3) 0.0402(7) Uani 1 1 d . . .
H11A H 0.7835 0.4659 0.5553 0.049 Uiso 1 1 calc R . .
H11B H 0.8927 0.4051 0.5471 0.049 Uiso 1 1 calc R . .
N14 N 0.6393(3) 0.3303(2) 0.3706(2) 0.0362(6) Uani 1 1 d . . .
H14A H 0.6578 0.2842 0.3229 0.044 Uiso 1 1 calc R . .
H14B H 0.5533 0.3319 0.3650 0.044 Uiso 1 1 calc R . .
N15 N 0.7526(3) 0.2450(2) 0.6458(2) 0.0351(6) Uani 1 1 d . . .
H15A H 0.7291 0.1746 0.6545 0.042 Uiso 1 1 calc R . .
H15B H 0.8390 0.2578 0.6581 0.042 Uiso 1 1 calc R . .
N18 N 0.5630(3) 0.3517(2) 0.5653(2) 0.0332(6) Uani 1 1 d . . .
H18A H 0.5815 0.4236 0.5654 0.040 Uiso 1 1 calc R . .
H18B H 0.4868 0.3338 0.5280 0.040 Uiso 1 1 calc R . .
N21 N 0.5813(3) 1.0291(3) -0.2165(2) 0.0432(7) Uani 1 1 d . . .
N23 N 0.6765(3) 0.8661(2) -0.1837(2) 0.0351(6) Uani 1 1 d . . .
N26 N 0.5627(3) 1.1574(2) -0.0921(3) 0.0462(8) Uani 1 1 d . . .
H26A H 0.5218 1.1939 -0.1363 0.057 Uiso 1 1 calc R . .
H26B H 0.5773 1.1804 -0.0300 0.057 Uiso 1 1 calc R . .
N27 N 0.7065(3) 1.0049(2) 0.0516(2) 0.0301(5) Uani 1 1 d . . .
H27 H 0.7001 1.0570 0.0930 0.036 Uiso 1 1 calc R . .
N29 N 0.7518(2) 0.8477(2) -0.00582(19) 0.0275(5) Uani 1 1 d . . .
N211 N 0.8819(3) 0.7250(2) -0.1240(2) 0.0368(6) Uani 1 1 d . . .
H41A H 0.8953 0.6623 -0.1529 0.045 Uiso 1 1 calc R . .
H41B H 0.8368 0.7615 -0.1704 0.045 Uiso 1 1 calc R . .
N214 N 0.9512(2) 0.7329(2) 0.0754(2) 0.0344(6) Uani 1 1 d . . .
H44A H 0.9514 0.7953 0.1100 0.041 Uiso 1 1 calc R . .
H44B H 0.9633 0.6810 0.1205 0.041 Uiso 1 1 calc R . .
N215 N 0.6261(3) 0.6541(2) -0.0952(2) 0.0344(6) Uani 1 1 d . . .
H45A H 0.5574 0.6644 -0.0621 0.042 Uiso 1 1 calc R . .
H45B H 0.6242 0.6949 -0.1506 0.042 Uiso 1 1 calc R . .
N218 N 0.8085(3) 0.5447(2) -0.0078(2) 0.0337(6) Uani 1 1 d . . .
H48A H 0.8666 0.5321 -0.0508 0.041 Uiso 1 1 calc R . .
H48B H 0.8379 0.5255 0.0546 0.041 Uiso 1 1 calc R . .
C2 C 1.1345(3) 0.2483(3) 0.6087(3) 0.0398(8) Uani 1 1 d . . .
H2 H 1.1769 0.2864 0.6655 0.048 Uiso 1 1 calc R . .
C4 C 0.9605(3) 0.2113(2) 0.4985(2) 0.0292(6) Uani 1 1 d . . .
C5 C 1.0211(3) 0.1389(3) 0.4463(2) 0.0306(6) Uani 1 1 d . . .
C6 C 1.1477(3) 0.1217(3) 0.4821(3) 0.0329(7) Uani 1 1 d . . .
C8 C 0.8237(3) 0.1395(3) 0.3776(3) 0.0329(7) Uani 1 1 d . . .
H8 H 0.7483 0.1226 0.3345 0.040 Uiso 1 1 calc R . .
C12 C 0.8287(5) 0.4578(4) 0.4180(4) 0.0672(13) Uani 1 1 d . . .
H12A H 0.8920 0.4215 0.3866 0.080 Uiso 1 1 calc R . .
H12B H 0.8591 0.5340 0.4233 0.080 Uiso 1 1 calc R . .
C13 C 0.7067(5) 0.4412(4) 0.3559(4) 0.0734(16) Uani 1 1 d . . .
H13A H 0.7210 0.4495 0.2850 0.086 Uiso 1 1 calc R . .
H13B H 0.6526 0.4949 0.3739 0.086 Uiso 1 1 calc R . .
C16 C 0.6903(4) 0.3108(3) 0.7172(3) 0.0401(8) Uani 1 1 d . . .
H16A H 0.7362 0.3827 0.7259 0.049 Uiso 1 1 calc R . .
H16B H 0.6902 0.2779 0.7830 0.049 Uiso 1 1 calc R . .
C17 C 0.5548(3) 0.3152(3) 0.6706(3) 0.0397(8) Uani 1 1 d . . .
H17A H 0.5056 0.2447 0.6704 0.049 Uiso 1 1 calc R . .
H17B H 0.5126 0.3651 0.7088 0.049 Uiso 1 1 calc R . .
C22 C 0.6176(4) 0.9344(3) -0.2423(3) 0.0430(8) Uani 1 1 d . . .
H22 H 0.5992 0.9137 -0.3104 0.051 Uiso 1 1 calc R . .
C24 C 0.6998(3) 0.9030(2) -0.0869(2) 0.0276(6) Uani 1 1 d . . .
C25 C 0.6700(3) 1.0008(2) -0.0517(2) 0.0287(6) Uani 1 1 d . . .
C26 C 0.6037(3) 1.0652(3) -0.1197(3) 0.0351(7) Uani 1 1 d . . .
C28 C 0.7536(3) 0.9128(2) 0.0751(2) 0.0290(6) Uani 1 1 d . . .
H28 H 0.7842 0.8959 0.1406 0.035 Uiso 1 1 calc R . .
C212 C 1.0074(4) 0.7888(3) -0.0902(3) 0.0474(9) Uani 1 1 d . . .
H42A H 0.9961 0.8639 -0.0804 0.057 Uiso 1 1 calc R . .
H42B H 1.0677 0.7834 -0.1406 0.057 Uiso 1 1 calc R . .
C213 C 1.0570(3) 0.7426(3) 0.0083(3) 0.0480(9) Uani 1 1 d . . .
H43A H 1.0841 0.6725 -0.0040 0.057 Uiso 1 1 calc R . .
H43B H 1.1305 0.7894 0.0402 0.057 Uiso 1 1 calc R . .
C216 C 0.6192(4) 0.5386(3) -0.1264(3) 0.0409(8) Uani 1 1 d . . .
H46A H 0.6630 0.5315 -0.1869 0.049 Uiso 1 1 calc R . .
H46B H 0.5299 0.5081 -0.1413 0.049 Uiso 1 1 calc R . .
C217 C 0.6827(4) 0.4812(3) -0.0408(3) 0.0404(8) Uani 1 1 d . . .
H47A H 0.6292 0.4751 0.0150 0.049 Uiso 1 1 calc R . .
H47B H 0.6957 0.4094 -0.0629 0.049 Uiso 1 1 calc R . .

loop_
_atom_site_aniso_label
_atom_site_aniso_U_11
_atom_site_aniso_U_22
_atom_site_aniso_U_33
_atom_site_aniso_U_23
_atom_site_aniso_U_13
_atom_site_aniso_U_12
Co1 0.0244(2) 0.02316(19) 0.0277(2) -0.00198(15) 0.00021(15) 0.00587(15)
Co2 0.02229(19) 0.0250(2) 0.0303(2) -0.00386(15) 0.00275(15) 0.00382(15)
Cl1 0.0315(4) 0.0309(4) 0.0443(4) -0.0054(3) -0.0003(3) -0.0008(3)
Cl2 0.0457(5) 0.0485(5) 0.0478(5) -0.0060(4) 0.0074(4) 0.0172(4)
Cl3 0.0477(5) 0.0435(5) 0.0542(6) -0.0003(4) -0.0022(4) 0.0169(4)
Cl21 0.0388(4) 0.0346(4) 0.0343(4) -0.0016(3) 0.0094(3) 0.0047(3)
Cl22 0.0463(5) 0.0473(5) 0.0503(5) -0.0013(4) 0.0061(4) 0.0179(4)
Cl23 0.0389(5) 0.0465(5) 0.0569(6) -0.0200(4) 0.0017(4) 0.0070(4)
O1 0.0553(17) 0.0590(17) 0.0393(14) -0.0005(12) -0.0017(12) 0.0215(14)
N1 0.0291(14) 0.0503(18) 0.0415(16) 0.0014(13) -0.0034(12) 0.0116(13)
N3 0.0337(14) 0.0376(15) 0.0349(15) -0.0071(12) -0.0081(11) 0.0101(12)
N6 0.0335(15) 0.061(2) 0.0474(18) -0.0055(15) -0.0001(13) 0.0239(15)
N7 0.0346(14) 0.0313(13) 0.0359(14) -0.0074(11) 0.0013(11) 0.0105(11)
N9 0.0253(12) 0.0271(12) 0.0326(13) -0.0036(10) -0.0024(10) 0.0083(10)
N11 0.0305(14) 0.0251(13) 0.065(2) -0.0041(13) 0.0037(13) 0.0046(11)
N14 0.0354(14) 0.0429(16) 0.0326(14) 0.0073(12) 0.0025(11) 0.0148(12)
N15 0.0362(15) 0.0376(15) 0.0313(14) -0.0006(11) -0.0014(11) 0.0082(12)
N18 0.0309(13) 0.0339(14) 0.0356(14) -0.0036(11) 0.0025(11) 0.0091(11)
N21 0.0376(16) 0.0512(18) 0.0385(16) 0.0122(14) -0.0056(13) 0.0024(14)
N23 0.0347(14) 0.0398(15) 0.0293(14) -0.0022(11) 0.0026(11) -0.0008(12)
N26 0.0458(18) 0.0399(16) 0.055(2) 0.0110(14) 0.0012(15) 0.0182(14)
N27 0.0341(14) 0.0275(12) 0.0293(13) -0.0028(10) 0.0014(11) 0.0085(10)
N29 0.0261(12) 0.0268(12) 0.0296(13) -0.0021(10) -0.0001(10) 0.0059(10)
N211 0.0344(14) 0.0376(15) 0.0411(16) 0.0003(12) 0.0113(12) 0.0097(12)
N214 0.0270(13) 0.0281(13) 0.0468(16) -0.0036(11) -0.0038(11) 0.0046(10)
N215 0.0303(14) 0.0337(14) 0.0382(15) -0.0067(12) 0.0001(11) 0.0032(11)
N218 0.0339(14) 0.0288(13) 0.0389(15) -0.0036(11) 0.0043(12) 0.0064(11)
C2 0.0342(17) 0.0449(19) 0.0381(18) -0.0041(15) -0.0092(14) 0.0062(15)
C4 0.0246(14) 0.0297(14) 0.0328(16) -0.0006(12) -0.0031(12) 0.0065(11)
C5 0.0280(15) 0.0305(15) 0.0342(16) -0.0004(12) 0.0006(12) 0.0091(12)
C6 0.0269(15) 0.0390(17) 0.0348(16) 0.0053(13) 0.0026(12) 0.0120(13)
C8 0.0308(16) 0.0315(15) 0.0358(17) -0.0085(13) -0.0024(13) 0.0071(12)
C12 0.083(4) 0.051(3) 0.066(3) 0.009(2) 0.023(3) -0.016(2)
C13 0.066(3) 0.066(3) 0.089(4) 0.049(3) 0.006(3) 0.010(2)
C16 0.047(2) 0.0439(19) 0.0287(16) -0.0075(14) 0.0034(14) 0.0032(16)
C17 0.0382(18) 0.0447(19) 0.0374(18) -0.0043(15) 0.0126(14) 0.0032(15)
C22 0.0406(19) 0.057(2) 0.0275(16) 0.0035(15) -0.0054(14) -0.0029(17)
C24 0.0245(14) 0.0311(15) 0.0264(14) 0.0021(11) 0.0001(11) 0.0017(11)
C25 0.0254(14) 0.0301(14) 0.0302(15) 0.0032(12) 0.0001(11) 0.0041(12)
C26 0.0250(15) 0.0401(17) 0.0398(18) 0.0103(14) 0.0012(13) 0.0034(13)
C28 0.0316(15) 0.0289(14) 0.0261(14) -0.0023(11) -0.0033(12) 0.0076(12)
C212 0.0329(18) 0.043(2) 0.068(3) 0.0081(18) 0.0165(17) -0.0010(15)
C213 0.0259(17) 0.047(2) 0.071(3) -0.0015(19) 0.0055(17) 0.0044(15)
C216 0.0395(19) 0.0362(17) 0.044(2) -0.0112(15) 0.0000(15) -0.0014(14)
C217 0.044(2) 0.0281(16) 0.049(2) -0.0066(14) 0.0087(16) -0.0009(14)

loop_
_atom_type_symbol
_atom_type_description
_atom_type_scat_dispersion_real
_atom_type_scat_dispersion_imag
_atom_type_scat_source
Co Co 0.3494 0.9721 'International Tables Vol C Tables 4.2.6.8 and 6.1.1.4'
Cl Cl 0.1484 0.1585 'International Tables Vol C Tables 4.2.6.8 and 6.1.1.4'
N N 0.0061 0.0033 'International Tables Vol C Tables 4.2.6.8 and 6.1.1.4'
C C 0.0033 0.0016 'International Tables Vol C Tables 4.2.6.8 and 6.1.1.4'
H H 0.0000 0.0000 'International Tables Vol C Tables 4.2.6.8 and 6.1.1.4'
O O 0.0106 0.0060 'International Tables Vol C Tables 4.2.6.8 and 6.1.1.4'

loop_
_geom_angle_atom_site_label_1
_geom_angle_atom_site_label_2
_geom_angle_atom_site_label_3
_geom_angle
_geom_angle_site_symmetry_1
_geom_angle_site_symmetry_3
_geom_angle_publ_flag
N11 Co1 N9 89.00(12) . . ?
N11 Co1 N18 91.95(12) . . ?
N9 Co1 N18 176.63(11) . . ?
N11 Co1 N14 85.80(13) . . ?
N9 Co1 N14 92.55(11) . . ?
N18 Co1 N14 90.74(12) . . ?
N11 Co1 N15 92.35(13) . . ?
N9 Co1 N15 91.10(11) . . ?
N18 Co1 N15 85.64(12) . . ?
N14 Co1 N15 175.88(12) . . ?
N11 Co1 Cl1 177.59(10) . . ?
N9 Co1 Cl1 90.64(8) . . ?
N18 Co1 Cl1 88.54(9) . . ?
N14 Co1 Cl1 91.83(10) . . ?
N15 Co1 Cl1 90.04(9) . . ?
N29 Co2 N211 89.14(12) . . ?
N29 Co2 N218 176.79(11) . . ?
N211 Co2 N218 92.57(12) . . ?
N29 Co2 N214 91.89(11) . . ?
N211 Co2 N214 85.89(13) . . ?
N218 Co2 N214 90.95(12) . . ?
N29 Co2 N215 91.74(11) . . ?
N211 Co2 N215 91.02(13) . . ?
N218 Co2 N215 85.52(12) . . ?
N214 Co2 N215 175.20(12) . . ?
N29 Co2 Cl21 90.31(8) . . ?
N211 Co2 Cl21 177.85(9) . . ?
N218 Co2 Cl21 88.09(9) . . ?
N214 Co2 Cl21 92.05(9) . . ?
N215 Co2 Cl21 91.07(9) . . ?
C2 N1 C6 119.3(3) . . ?
C2 N3 C4 112.1(3) . . ?
C6 N6 H6A 120.0 . . ?
C6 N6 H6B 120.0 . . ?
H6A N6 H6B 120.0 . . ?
C8 N7 C5 106.8(3) . . ?
C8 N7 H7 126.6 . . ?
C5 N7 H7 126.6 . . ?
C8 N9 C4 105.3(3) . . ?
C8 N9 Co1 127.3(2) . . ?
C4 N9 Co1 127.0(2) . . ?
C12 N11 Co1 109.5(3) . . ?
C12 N11 H11A 109.8 . . ?
Co1 N11 H11A 109.8 . . ?
C12 N11 H11B 109.8 . . ?
Co1 N11 H11B 109.8 . . ?
H11A N11 H11B 108.2 . . ?
C13 N14 Co1 108.4(3) . . ?
C13 N14 H14A 110.0 . . ?
Co1 N14 H14A 110.0 . . ?
C13 N14 H14B 110.0 . . ?
Co1 N14 H14B 110.0 . . ?
H14A N14 H14B 108.4 . . ?
C16 N15 Co1 108.8(2) . . ?
C16 N15 H15A 109.9 . . ?
Co1 N15 H15A 109.9 . . ?
C16 N15 H15B 109.9 . . ?
Co1 N15 H15B 109.9 . . ?
H15A N15 H15B 108.3 . . ?
C17 N18 Co1 109.0(2) . . ?
C17 N18 H18A 109.9 . . ?
Co1 N18 H18A 109.9 . . ?
C17 N18 H18B 109.9 . . ?
Co1 N18 H18B 109.9 . . ?
H18A N18 H18B 108.3 . . ?
C22 N21 C26 119.7(3) . . ?
C22 N23 C24 111.5(3) . . ?
C26 N26 H26A 120.0 . . ?
C26 N26 H26B 120.0 . . ?
H26A N26 H26B 120.0 . . ?
C28 N27 C25 107.3(3) . . ?
C28 N27 H27 126.3 . . ?
C25 N27 H27 126.3 . . ?
C28 N29 C24 105.2(2) . . ?
C28 N29 Co2 127.1(2) . . ?
C24 N29 Co2 126.8(2) . . ?
C212 N211 Co2 108.9(2) . . ?
C212 N211 H41A 109.9 . . ?
Co2 N211 H41A 109.9 . . ?
C212 N211 H41B 109.9 . . ?
Co2 N211 H41B 109.9 . . ?
H41A N211 H41B 108.3 . . ?
C213 N214 Co2 109.7(2) . . ?
C213 N214 H44A 109.7 . . ?
Co2 N214 H44A 109.7 . . ?
C213 N214 H44B 109.7 . . ?
Co2 N214 H44B 109.7 . . ?
H44A N214 H44B 108.2 . . ?
C216 N215 Co2 110.2(2) . . ?
C216 N215 H45A 109.6 . . ?
Co2 N215 H45A 109.6 . . ?
C216 N215 H45B 109.6 . . ?
Co2 N215 H45B 109.6 . . ?
H45A N215 H45B 108.1 . . ?
C217 N218 Co2 108.9(2) . . ?
C217 N218 H48A 109.9 . . ?
Co2 N218 H48A 109.9 . . ?
C217 N218 H48B 109.9 . . ?
Co2 N218 H48B 109.9 . . ?
H48A N218 H48B 108.3 . . ?
N3 C2 N1 128.4(3) . . ?
N3 C2 H2 115.8 . . ?
N1 C2 H2 115.8 . . ?
N3 C4 C5 124.6(3) . . ?
N3 C4 N9 126.4(3) . . ?
C5 C4 N9 108.9(3) . . ?
N7 C5 C4 106.3(3) . . ?
N7 C5 C6 134.9(3) . . ?
C4 C5 C6 118.6(3) . . ?
N6 C6 N1 119.6(3) . . ?
N6 C6 C5 123.4(3) . . ?
N1 C6 C5 117.0(3) . . ?
N9 C8 N7 112.6(3) . . ?
N9 C8 H8 123.7 . . ?
N7 C8 H8 123.7 . . ?
N11 C12 C13 110.4(4) . . ?
N11 C12 H12A 109.6 . . ?
C13 C12 H12A 109.6 . . ?
N11 C12 H12B 109.6 . . ?
C13 C12 H12B 109.6 . . ?
H12A C12 H12B 108.1 . . ?
C12 C13 N14 110.5(3) . . ?
C12 C13 H13A 109.5 . . ?
N14 C13 H13A 109.5 . . ?
C12 C13 H13B 109.5 . . ?
N14 C13 H13B 109.5 . . ?
H13A C13 H13B 108.1 . . ?
N15 C16 C17 106.3(3) . . ?
N15 C16 H16A 110.5 . . ?
C17 C16 H16A 110.5 . . ?
N15 C16 H16B 110.5 . . ?
C17 C16 H16B 110.5 . . ?
H16A C16 H16B 108.7 . . ?
N18 C17 C16 107.1(3) . . ?
N18 C17 H17A 110.3 . . ?
C16 C17 H17A 110.3 . . ?
N18 C17 H17B 110.3 . . ?
C16 C17 H17B 110.3 . . ?
H17A C17 H17B 108.6 . . ?
N23 C22 N21 128.7(3) . . ?
N23 C22 H22 115.7 . . ?
N21 C22 H22 115.7 . . ?
N23 C24 C25 125.1(3) . . ?
N23 C24 N29 125.8(3) . . ?
C25 C24 N29 109.0(3) . . ?
N27 C25 C24 106.0(3) . . ?
N27 C25 C26 135.2(3) . . ?
C24 C25 C26 118.5(3) . . ?
N26 C26 N21 120.2(3) . . ?
N26 C26 C25 123.3(3) . . ?
N21 C26 C25 116.4(3) . . ?
N27 C28 N29 112.4(3) . . ?
N27 C28 H28 123.8 . . ?
N29 C28 H28 123.8 . . ?
N211 C212 C213 106.7(3) . . ?
N211 C212 H42A 110.4 . . ?
C213 C212 H42A 110.4 . . ?
N211 C212 H42B 110.4 . . ?
C213 C212 H42B 110.4 . . ?
H42A C212 H42B 108.6 . . ?
N214 C213 C212 108.1(3) . . ?
N214 C213 H43A 110.1 . . ?
C212 C213 H43A 110.1 . . ?
N214 C213 H43B 110.1 . . ?
C212 C213 H43B 110.1 . . ?
H43A C213 H43B 108.4 . . ?
N215 C216 C217 107.9(3) . . ?
N215 C216 H46A 110.1 . . ?
C217 C216 H46A 110.1 . . ?
N215 C216 H46B 110.1 . . ?
C217 C216 H46B 110.1 . . ?
H46A C216 H46B 108.4 . . ?
N218 C217 C216 107.4(3) . . ?
N218 C217 H47A 110.2 . . ?
C216 C217 H47A 110.2 . . ?
N218 C217 H47B 110.2 . . ?
C216 C217 H47B 110.2 . . ?
H47A C217 H47B 108.5 . . ?

loop_
_geom_bond_atom_site_label_1
_geom_bond_atom_site_label_2
_geom_bond_distance
_geom_bond_site_symmetry_2
_geom_bond_publ_flag
Co1 N11 1.957(3) . ?
Co1 N9 1.960(3) . ?
Co1 N18 1.961(3) . ?
Co1 N14 1.962(3) . ?
Co1 N15 1.963(3) . ?
Co1 Cl1 2.2422(10) . ?
Co2 N29 1.950(3) . ?
Co2 N211 1.954(3) . ?
Co2 N218 1.958(3) . ?
Co2 N214 1.958(3) . ?
Co2 N215 1.963(3) . ?
Co2 Cl21 2.2688(10) . ?
N1 C2 1.340(5) . ?
N1 C6 1.343(4) . ?
N3 C2 1.329(4) . ?
N3 C4 1.350(4) . ?
N6 C6 1.339(4) . ?
N6 H6A 0.8600 . ?
N6 H6B 0.8600 . ?
N7 C8 1.338(4) . ?
N7 C5 1.377(4) . ?
N7 H7 0.8600 . ?
N9 C8 1.328(4) . ?
N9 C4 1.382(4) . ?
N11 C12 1.427(6) . ?
N11 H11A 0.9000 . ?
N11 H11B 0.9000 . ?
N14 C13 1.509(6) . ?
N14 H14A 0.9000 . ?
N14 H14B 0.9000 . ?
N15 C16 1.492(4) . ?
N15 H15A 0.9000 . ?
N15 H15B 0.9000 . ?
N18 C17 1.480(4) . ?
N18 H18A 0.9000 . ?
N18 H18B 0.9000 . ?
N21 C22 1.335(5) . ?
N21 C26 1.343(5) . ?
N23 C22 1.328(5) . ?
N23 C24 1.346(4) . ?
N26 C26 1.336(4) . ?
N26 H26A 0.8600 . ?
N26 H26B 0.8600 . ?
N27 C28 1.334(4) . ?
N27 C25 1.382(4) . ?
N27 H27 0.8600 . ?
N29 C28 1.334(4) . ?
N29 C24 1.386(4) . ?
N211 C212 1.484(5) . ?
N211 H41A 0.9000 . ?
N211 H41B 0.9000 . ?
N214 C213 1.484(5) . ?
N214 H44A 0.9000 . ?
N214 H44B 0.9000 . ?
N215 C216 1.490(4) . ?
N215 H45A 0.9000 . ?
N215 H45B 0.9000 . ?
N218 C217 1.484(4) . ?
N218 H48A 0.9000 . ?
N218 H48B 0.9000 . ?
C2 H2 0.9300 . ?
C4 C5 1.381(4) . ?
C5 C6 1.406(4) . ?
C8 H8 0.9300 . ?
C12 C13 1.444(7) . ?
C12 H12A 0.9700 . ?
C12 H12B 0.9700 . ?
C13 H13A 0.9700 . ?
C13 H13B 0.9700 . ?
C16 C17 1.501(5) . ?
C16 H16A 0.9700 . ?
C16 H16B 0.9700 . ?
C17 H17A 0.9700 . ?
C17 H17B 0.9700 . ?
C22 H22 0.9300 . ?
C24 C25 1.384(4) . ?
C25 C26 1.404(4) . ?
C28 H28 0.9300 . ?
C212 C213 1.505(6) . ?
C212 H42A 0.9700 . ?
C212 H42B 0.9700 . ?
C213 H43A 0.9700 . ?
C213 H43B 0.9700 . ?
C216 C217 1.494(5) . ?
C216 H46A 0.9700 . ?
C216 H46B 0.9700 . ?
C217 H47A 0.9700 . ?
C217 H47B 0.9700 . ?

loop_
_geom_hbond_atom_site_label_D
_geom_hbond_atom_site_label_H
_geom_hbond_atom_site_label_A
_geom_hbond_distance_DH
_geom_hbond_distance_HA
_geom_hbond_distance_DA
_geom_hbond_angle_DHA
_geom_hbond_site_symmetry_A
_geom_hbond_publ_flag
N6 H6A Cl1 0.860 2.828 3.526 139.49 2_756 .
N6 H6A Cl1 0.860 2.952 3.682 143.97 1_655 .
N6 H6B Cl23 0.860 2.483 3.329 167.99 1_645 .
N7 H7 Cl23 0.860 2.307 3.127 159.51 1_645 .
N11 H11A Cl3 0.900 2.500 3.376 164.64 2_666 .
N11 H11B N3 0.900 2.261 3.016 141.19 . .
N14 H14A Cl2 0.900 2.484 3.295 150.15 . .
N14 H14B Cl3 0.900 2.462 3.325 160.79 . .
N15 H15B N3 0.900 2.193 2.953 141.73 . .
N18 H18A Cl3 0.900 2.417 3.285 162.19 2_666 .
N18 H18B Cl3 0.900 2.522 3.285 142.93 . .
N26 H26A Cl21 0.860 2.870 3.535 135.40 2_675 .
N26 H26B Cl2 0.860 2.379 3.228 169.36 1_565 .
N27 H27 Cl2 0.860 2.352 3.158 156.22 1_565 .
N211 H41A Cl22 0.900 2.490 3.360 162.71 2_665 .
N211 H41B N23 0.900 2.242 2.995 140.87 . .
N214 H44A Cl23 0.900 2.433 3.261 152.95 1_655 .
N214 H44B Cl22 0.900 2.445 3.303 159.47 1_655 .
N215 H45A Cl2 0.900 2.839 3.435 124.95 2_665 .
N215 H45B N23 0.900 2.212 2.931 136.43 . .
N218 H48A Cl22 0.900 2.372 3.259 168.31 2_665 .
N218 H48B Cl22 0.900 2.484 3.300 150.99 1_655 .

loop_
_geom_torsion_atom_site_label_1
_geom_torsion_atom_site_label_2
_geom_torsion_atom_site_label_3
_geom_torsion_atom_site_label_4
_geom_torsion
_geom_torsion_site_symmetry_1
_geom_torsion_site_symmetry_2
_geom_torsion_site_symmetry_3
_geom_torsion_site_symmetry_4
_geom_torsion_publ_flag
N11 Co1 N9 C8 -136.9(3) . . . . ?
N18 Co1 N9 C8 116.5(19) . . . . ?
N14 Co1 N9 C8 -51.2(3) . . . . ?
N15 Co1 N9 C8 130.7(3) . . . . ?
Cl1 Co1 N9 C8 40.7(3) . . . . ?
N11 Co1 N9 C4 52.0(3) . . . . ?
N18 Co1 N9 C4 -55(2) . . . . ?
N14 Co1 N9 C4 137.8(3) . . . . ?
N15 Co1 N9 C4 -40.3(3) . . . . ?
Cl1 Co1 N9 C4 -130.3(3) . . . . ?
N9 Co1 N11 C12 73.8(3) . . . . ?
N18 Co1 N11 C12 -109.4(3) . . . . ?
N14 Co1 N11 C12 -18.8(3) . . . . ?
N15 Co1 N11 C12 164.9(3) . . . . ?
Cl1 Co1 N11 C12 -8(2) . . . . ?
N11 Co1 N14 C13 -4.1(3) . . . . ?
N9 Co1 N14 C13 -92.9(3) . . . . ?
N18 Co1 N14 C13 87.8(3) . . . . ?
N15 Co1 N14 C13 59.4(18) . . . . ?
Cl1 Co1 N14 C13 176.4(3) . . . . ?
N11 Co1 N15 C16 76.7(2) . . . . ?
N9 Co1 N15 C16 165.7(2) . . . . ?
N18 Co1 N15 C16 -15.1(2) . . . . ?
N14 Co1 N15 C16 13.4(19) . . . . ?
Cl1 Co1 N15 C16 -103.6(2) . . . . ?
N11 Co1 N18 C17 -106.1(2) . . . . ?
N9 Co1 N18 C17 0(2) . . . . ?
N14 Co1 N18 C17 168.1(2) . . . . ?
N15 Co1 N18 C17 -13.9(2) . . . . ?
Cl1 Co1 N18 C17 76.2(2) . . . . ?
N211 Co2 N29 C28 -139.5(3) . . . . ?
N218 Co2 N29 C28 98(2) . . . . ?
N214 Co2 N29 C28 -53.7(3) . . . . ?
N215 Co2 N29 C28 129.5(3) . . . . ?
Cl21 Co2 N29 C28 38.4(3) . . . . ?
N211 Co2 N29 C24 52.6(3) . . . . ?
N218 Co2 N29 C24 -70(2) . . . . ?
N214 Co2 N29 C24 138.4(3) . . . . ?
N215 Co2 N29 C24 -38.4(3) . . . . ?
Cl21 Co2 N29 C24 -129.5(2) . . . . ?
N29 Co2 N211 C212 73.5(2) . . . . ?
N218 Co2 N211 C212 -109.2(2) . . . . ?
N214 Co2 N211 C212 -18.4(2) . . . . ?
N215 Co2 N211 C212 165.3(2) . . . . ?
Cl21 Co2 N211 C212 -1(3) . . . . ?
N29 Co2 N214 C213 -98.0(2) . . . . ?
N211 Co2 N214 C213 -9.0(2) . . . . ?
N218 Co2 N214 C213 83.5(2) . . . . ?
N215 Co2 N214 C213 41.0(16) . . . . ?
Cl21 Co2 N214 C213 171.6(2) . . . . ?
N29 Co2 N215 C216 173.6(2) . . . . ?
N211 Co2 N215 C216 84.5(2) . . . . ?
N218 Co2 N215 C216 -8.0(2) . . . . ?
N214 Co2 N215 C216 34.6(16) . . . . ?
Cl21 Co2 N215 C216 -96.0(2) . . . . ?
N29 Co2 N218 C217 12(2) . . . . ?
N211 Co2 N218 C217 -109.6(2) . . . . ?
N214 Co2 N218 C217 164.4(2) . . . . ?
N215 Co2 N218 C217 -18.8(2) . . . . ?
Cl21 Co2 N218 C217 72.4(2) . . . . ?
C4 N3 C2 N1 0.4(6) . . . . ?
C6 N1 C2 N3 1.2(6) . . . . ?
C2 N3 C4 C5 -2.1(5) . . . . ?
C2 N3 C4 N9 175.8(3) . . . . ?
C8 N9 C4 N3 -178.8(3) . . . . ?
Co1 N9 C4 N3 -6.2(5) . . . . ?
C8 N9 C4 C5 -0.6(4) . . . . ?
Co1 N9 C4 C5 172.0(2) . . . . ?
C8 N7 C5 C4 -1.2(4) . . . . ?
C8 N7 C5 C6 175.4(4) . . . . ?
N3 C4 C5 N7 179.3(3) . . . . ?
N9 C4 C5 N7 1.1(4) . . . . ?
N3 C4 C5 C6 2.1(5) . . . . ?
N9 C4 C5 C6 -176.1(3) . . . . ?
C2 N1 C6 N6 -178.3(3) . . . . ?
C2 N1 C6 C5 -1.2(5) . . . . ?
N7 C5 C6 N6 0.5(6) . . . . ?
C4 C5 C6 N6 176.7(3) . . . . ?
N7 C5 C6 N1 -176.6(4) . . . . ?
C4 C5 C6 N1 -0.3(5) . . . . ?
C4 N9 C8 N7 -0.2(4) . . . . ?
Co1 N9 C8 N7 -172.7(2) . . . . ?
C5 N7 C8 N9 0.9(4) . . . . ?
Co1 N11 C12 C13 38.7(5) . . . . ?
N11 C12 C13 N14 -42.9(6) . . . . ?
Co1 N14 C13 C12 26.3(5) . . . . ?
Co1 N15 C16 C17 40.4(3) . . . . ?
Co1 N18 C17 C16 39.8(3) . . . . ?
N15 C16 C17 N18 -52.2(4) . . . . ?
C24 N23 C22 N21 -0.4(5) . . . . ?
C26 N21 C22 N23 -0.2(6) . . . . ?
C22 N23 C24 C25 -1.5(5) . . . . ?
C22 N23 C24 N29 175.3(3) . . . . ?
C28 N29 C24 N23 -177.9(3) . . . . ?
Co2 N29 C24 N23 -7.9(4) . . . . ?
C28 N29 C24 C25 -0.7(3) . . . . ?
Co2 N29 C24 C25 169.3(2) . . . . ?
C28 N27 C25 C24 -0.8(3) . . . . ?
C28 N27 C25 C26 172.3(4) . . . . ?
N23 C24 C25 N27 178.2(3) . . . . ?
N29 C24 C25 N27 1.0(3) . . . . ?
N23 C24 C25 C26 3.7(5) . . . . ?
N29 C24 C25 C26 -173.5(3) . . . . ?
C22 N21 C26 N26 -177.0(3) . . . . ?
C22 N21 C26 C25 2.4(5) . . . . ?
N27 C25 C26 N26 2.9(6) . . . . ?
C24 C25 C26 N26 175.4(3) . . . . ?
N27 C25 C26 N21 -176.4(3) . . . . ?
C24 C25 C26 N21 -4.0(5) . . . . ?
C25 N27 C28 N29 0.4(4) . . . . ?
C24 N29 C28 N27 0.1(4) . . . . ?
Co2 N29 C28 N27 -169.8(2) . . . . ?
Co2 N211 C212 C213 41.3(3) . . . . ?
Co2 N214 C213 C212 34.2(4) . . . . ?
N211 C212 C213 N214 -49.1(4) . . . . ?
Co2 N215 C216 C217 33.0(3) . . . . ?
Co2 N218 C217 C216 41.6(3) . . . . ?
N215 C216 C217 N218 -48.4(4) . . . . ?
